data_2224968
loop_
_publ_author_name
'Boag, Neil M.'
'Jackson, Andrew D.'
'Lickiss, Paul D.'
'Pilkington, Richard D.'
'Redhouse, Alan D.'

_publ_section_title
<i>trans</i>-Bis(1,1,1,5,5,5-hexafluoropentane-2,4-dionato-\k^2^<i>O</i>,<i>O</i>')bis(4-methyl-1,2,3-selenadiazole-\k<i>N</i>^3^)copper(II)
_journal_coeditor_code HB5239
_journal_issue 2
_journal_name_full 'Acta Crystallographica Section E'
_journal_page_first m241
_journal_paper_doi 10.1107/S1600536810001297
_journal_volume 66
_journal_year 2010
_chemical_formula_iupac '[Cu (C5 H F6 O2)2 (C3 H4 N2 Se)2]'
_chemical_formula_moiety 'C16 H10 Cu F12 N4 O4 Se2'
_chemical_formula_sum 'C16 H10 Cu F12 N4 O4 Se2'
_chemical_formula_weight 771.74
_chemical_melting_point 355
_chemical_name_systematic
;
<i>trans</i>-Bis(1,1,1,5,5,5-hexafluoropentane-2,4-dionato-
\k^2^<i>O</i>,<i>O</i>')bis(4-methyl-1,2,3-selenadiazole-
\k<i>N</i>^3^)copper(II)
;
_space_group_IT_number 14
_symmetry_cell_setting monoclinic
_symmetry_space_group_name_Hall '-P 2ybc'
_symmetry_space_group_name_H-M 'P 1 21/c 1'
_atom_sites_solution_hydrogens geom
_atom_sites_solution_primary direct
_atom_sites_solution_secondary difmap
_cell_angle_alpha 90
_cell_angle_beta 104.86(3)
_cell_angle_gamma 90
_cell_formula_units_Z 2
_cell_length_a 8.191(2)
_cell_length_b 14.390(4)
_cell_length_c 11.429(4)
_cell_measurement_reflns_used 20
_cell_measurement_temperature 293(2)
_cell_measurement_theta_max 14.53
_cell_measurement_theta_min 7.92
_cell_volume 1302.1(7)
_computing_cell_refinement 'XSCANS (Siemens, 1996)'
_computing_data_collection 'XSCANS (Siemens, 1996)'
_computing_data_reduction 'XSCANS (Siemens, 1996)'
_computing_molecular_graphics 'SHELXTL (Sheldrick, 2008)'
_computing_publication_material 'SHELXL97 (Sheldrick, 2008)'
_computing_structure_refinement 'SHELXL97 (Sheldrick, 2008)'
_computing_structure_solution 'SHELXL97 (Sheldrick, 2008)'
_diffrn_ambient_temperature 293(2)
_diffrn_measured_fraction_theta_full 1
_diffrn_measured_fraction_theta_max 1
_diffrn_measurement_device_type 'Nicolet R3m/V'
_diffrn_measurement_method 'profile data from \q/2\q scans'
_diffrn_radiation_monochromator graphite
_diffrn_radiation_type MoK\a
_diffrn_radiation_wavelength 0.71073
_diffrn_reflns_av_R_equivalents 0.0484
_diffrn_reflns_limit_h_max 10
_diffrn_reflns_limit_h_min -2
_diffrn_reflns_limit_k_max 18
_diffrn_reflns_limit_k_min -6
_diffrn_reflns_limit_l_max 14
_diffrn_reflns_limit_l_min -14
_diffrn_reflns_number 3218
_diffrn_reflns_theta_full 27.56
_diffrn_reflns_theta_max 27.56
_diffrn_reflns_theta_min 2.32
_diffrn_standards_decay_% 0
_diffrn_standards_interval_count 97
_diffrn_standards_number 3
_exptl_absorpt_coefficient_mu 3.75
_exptl_absorpt_correction_T_max 0.793
_exptl_absorpt_correction_T_min 0.755
_exptl_absorpt_correction_type psi-scan
_exptl_absorpt_process_details '(SHELXTL; Sheldrick, 2008)'
_exptl_crystal_colour green
_exptl_crystal_density_diffrn 1.968
_exptl_crystal_density_method 'not measured'
_exptl_crystal_description parallelpiped
_exptl_crystal_F_000 742
_exptl_crystal_size_max 0.25
_exptl_crystal_size_mid 0.25
_exptl_crystal_size_min 0.25
_refine_diff_density_max 0.443
_refine_diff_density_min -0.417
_refine_ls_extinction_method none
_refine_ls_goodness_of_fit_ref 1.028
_refine_ls_hydrogen_treatment mixed
_refine_ls_matrix_type full
_refine_ls_number_parameters 215
_refine_ls_number_reflns 3014
_refine_ls_number_restraints 0
_refine_ls_restrained_S_all 1.028
_refine_ls_R_factor_all 0.0996
_refine_ls_R_factor_gt 0.0545
_refine_ls_shift/su_max 0
_refine_ls_shift/su_mean 0
_refine_ls_structure_factor_coef Fsqd
_refine_ls_weighting_details 'calc w=1/[\s^2^(Fo^2^)+(0.0459P)^2^+1.9640P] where P=(Fo^2^+2Fc^2^)/3'
_refine_ls_weighting_scheme calc
_refine_ls_wR_factor_ref 0.1258
_reflns_number_gt 1894
_reflns_number_total 3014
_reflns_threshold_expression I>2\s(I)
_cod_data_source_file hb5239.cif
_cod_data_source_block I
_cod_original_sg_symbol_H-M 'P 21/c'
_cod_database_code 2224968
_cod_database_fobs_code 2224968

loop_
_symmetry_equiv_pos_as_xyz
'x, y, z'
'-x, y+1/2, -z+1/2'
'-x, -y, -z'
'x, -y-1/2, z-1/2'

loop_
_atom_site_type_symbol
_atom_site_label
_atom_site_fract_x
_atom_site_fract_y
_atom_site_fract_z
_atom_site_U_iso_or_equiv
_atom_site_adp_type
_atom_site_calc_flag
_atom_site_refinement_flags
_atom_site_occupancy
_atom_site_disorder_assembly
_atom_site_disorder_group
Cu Cu 0.0000 0.0000 0.5000 0.0467(2) Uani d S 1 . .
Se Se 0.11516(8) 0.14840(4) 0.26686(5) 0.0667(2) Uani d . 1 . .
N N1 0.0700(6) 0.1433(3) 0.4188(4) 0.0564(11) Uani d . 1 . .
N N2 0.0391(6) 0.2234(3) 0.4541(4) 0.0572(11) Uani d . 1 . .
C C6 0.0853(8) 0.2732(4) 0.2739(5) 0.0628(15) Uani d . 1 . .
C C7 0.0470(7) 0.2966(4) 0.3777(5) 0.0577(13) Uani d . 1 . .
C C71 0.0087(11) 0.3911(4) 0.4164(6) 0.093(2) Uani d . 1 . .
H H71A -0.0143 0.4322 0.3479 0.140 Uiso calc R 1 . .
H H71B 0.1040 0.4139 0.4772 0.140 Uiso calc R 1 . .
H H71C -0.0881 0.3882 0.4489 0.140 Uiso calc R 1 . .
O O1 -0.1707(5) -0.0178(2) 0.3457(3) 0.0546(9) Uani d . 1 . .
O O2 -0.1614(5) 0.0692(2) 0.5702(3) 0.0520(8) Uani d . 1 A .
C C1 -0.3071(7) 0.0274(4) 0.3148(5) 0.0582(14) Uani d . 1 . .
C C11 -0.4037(9) 0.0109(5) 0.1836(6) 0.0771(19) Uani d . 1 . .
F F11 -0.5552(6) 0.0472(5) 0.1545(4) 0.157(3) Uani d . 1 . .
F F12 -0.3218(6) 0.0490(3) 0.1084(3) 0.1142(15) Uani d . 1 . .
F F13 -0.4170(6) -0.0780(3) 0.1545(4) 0.1076(14) Uani d . 1 . .
C C2 -0.3728(8) 0.0879(4) 0.3859(5) 0.0674(16) Uani d . 1 A .
C C3 -0.2960(7) 0.1034(4) 0.5075(5) 0.0541(13) Uani d . 1 . .
C C31 -0.3885(10) 0.1722(5) 0.5750(7) 0.0782(19) Uani d . 1 . .
F F311 -0.318(2) 0.2515(8) 0.581(3) 0.145(9) Uani d P 0.66(3) A 1
F F312 -0.5418(12) 0.1700(18) 0.5425(19) 0.161(10) Uani d P 0.66(3) A 1
F F313 -0.349(2) 0.1452(18) 0.6957(10) 0.137(6) Uani d P 0.66(3) A 1
F F321 -0.300(2) 0.210(2) 0.663(3) 0.105(10) Uani d P 0.34(3) A 2
F F322 -0.520(6) 0.141(2) 0.591(5) 0.18(2) Uani d P 0.34(3) A 2
F F323 -0.457(6) 0.2452(19) 0.4941(19) 0.138(14) Uani d P 0.34(3) A 2
H H2 -0.475(7) 0.118(4) 0.347(5) 0.065(17) Uiso d . 1 . .
H H6 0.085(9) 0.314(5) 0.207(7) 0.12(3) Uiso d . 1 . .

loop_
_atom_site_aniso_label
_atom_site_aniso_U_11
_atom_site_aniso_U_22
_atom_site_aniso_U_33
_atom_site_aniso_U_12
_atom_site_aniso_U_13
_atom_site_aniso_U_23
Cu 0.0603(5) 0.0401(4) 0.0375(4) 0.0048(4) 0.0085(4) -0.0043(4)
Se 0.0834(5) 0.0652(4) 0.0568(4) 0.0044(3) 0.0276(3) -0.0066(3)
N1 0.072(3) 0.051(3) 0.051(2) 0.001(2) 0.023(2) 0.004(2)
N2 0.081(3) 0.047(3) 0.047(2) 0.002(2) 0.023(2) 0.005(2)
C6 0.080(4) 0.063(4) 0.049(3) -0.001(3) 0.022(3) 0.012(3)
C7 0.080(4) 0.047(3) 0.046(3) 0.002(3) 0.014(3) 0.009(2)
C71 0.152(7) 0.059(4) 0.076(4) 0.002(4) 0.044(5) 0.001(3)
O1 0.065(2) 0.051(2) 0.0436(18) 0.0042(18) 0.0060(17) -0.0060(16)
O2 0.064(2) 0.047(2) 0.0444(18) 0.0014(17) 0.0132(17) -0.0044(15)
C1 0.067(4) 0.058(3) 0.045(3) 0.003(3) 0.007(3) -0.002(2)
C11 0.077(4) 0.092(5) 0.052(4) 0.012(4) -0.003(3) -0.016(3)
F11 0.098(3) 0.260(7) 0.081(3) 0.080(4) -0.033(2) -0.062(4)
F12 0.149(4) 0.133(4) 0.052(2) -0.001(3) 0.011(2) 0.013(2)
F13 0.130(4) 0.102(3) 0.072(2) -0.014(3) -0.008(2) -0.024(2)
C2 0.061(4) 0.074(4) 0.060(3) 0.013(3) 0.003(3) -0.014(3)
C3 0.056(3) 0.048(3) 0.061(3) -0.001(3) 0.019(3) -0.010(3)
C31 0.081(5) 0.070(5) 0.089(5) -0.002(4) 0.032(4) -0.030(4)
F311 0.164(16) 0.064(6) 0.23(2) 0.004(7) 0.095(18) -0.043(9)
F312 0.045(6) 0.27(2) 0.158(13) 0.041(8) -0.001(6) -0.123(14)
F313 0.147(12) 0.188(15) 0.088(6) 0.053(10) 0.052(7) -0.030(8)
F321 0.067(11) 0.12(2) 0.104(17) 0.027(14) -0.015(11) -0.071(14)
F322 0.23(4) 0.132(17) 0.27(5) -0.10(2) 0.22(4) -0.10(2)
F323 0.21(3) 0.101(14) 0.094(12) 0.105(18) 0.034(16) 0.019(10)

loop_
_atom_type_symbol
_atom_type_description
_atom_type_scat_dispersion_real
_atom_type_scat_dispersion_imag
_atom_type_scat_source
C C 0.0033 0.0016 'International Tables Vol C Tables 4.2.6.8 and 6.1.1.4'
H H 0 0 'International Tables Vol C Tables 4.2.6.8 and 6.1.1.4'
N N 0.0061 0.0033 'International Tables Vol C Tables 4.2.6.8 and 6.1.1.4'
O O 0.0106 0.006 'International Tables Vol C Tables 4.2.6.8 and 6.1.1.4'
F F 0.0171 0.0103 'International Tables Vol C Tables 4.2.6.8 and 6.1.1.4'
Cu Cu 0.3201 1.2651 'International Tables Vol C Tables 4.2.6.8 and 6.1.1.4'
Se Se -0.0929 2.2259 'International Tables Vol C Tables 4.2.6.8 and 6.1.1.4'

loop_
_geom_angle_atom_site_label_1
_geom_angle_atom_site_label_2
_geom_angle_atom_site_label_3
_geom_angle_site_symmetry_1
_geom_angle_site_symmetry_3
_geom_angle
_geom_angle_publ_flag
O1 Cu O2 . 3_556 88.06(14) n
O1 Cu O2 . . 91.94(14) n
O1 Cu N1 . . 87.15(15) n
O1 Cu N1 3_556 . 92.85(15) n
O2 Cu N1 3_556 . 91.44(15) n
O2 Cu N1 . . 88.57(15) n
C6 Se N1 . . 86.4(2) n
N2 N1 Se . . 111.3(3) n
N2 N1 Cu . . 125.0(3) n
Se N1 Cu . . 121.3(2) n
N1 N2 C7 . . 116.6(4) n
C7 C6 Se . . 110.6(4) n
C7 C6 H6 . . 126(4) ?
Se C6 H6 . . 123(4) ?
C6 C7 N2 . . 115.2(5) y
C6 C7 C71 . . 127.2(5) ?
N2 C7 C71 . . 117.5(5) ?
C7 C71 H71A . . 109.5 ?
C7 C71 H71B . . 109.5 ?
H71A C71 H71B . . 109.5 ?
C7 C71 H71C . . 109.5 ?
H71A C71 H71C . . 109.5 ?
H71B C71 H71C . . 109.5 ?
C1 O1 Cu . . 123.9(3) ?
C3 O2 Cu . . 123.2(3) ?
O1 C1 C2 . . 127.4(5) ?
O1 C1 C11 . . 113.2(5) ?
C2 C1 C11 . . 119.5(5) ?
F11 C11 F13 . . 108.2(6) ?
F11 C11 F12 . . 105.9(6) ?
F13 C11 F12 . . 105.0(6) ?
F11 C11 C1 . . 114.0(5) ?
F13 C11 C1 . . 112.8(6) ?
F12 C11 C1 . . 110.4(6) ?
C3 C2 C1 . . 122.8(6) ?
C3 C2 H2 . . 121(3) ?
C1 C2 H2 . . 116(3) ?
O2 C3 C2 . . 128.1(5) ?
O2 C3 C31 . . 115.7(5) ?
C2 C3 C31 . . 116.3(6) ?
F312 C31 F311 . . 117.2(13) ?
F312 C31 F313 . . 104.9(12) ?
F311 C31 F313 . . 102.0(11) ?
F312 C31 C3 . . 115.2(8) ?
F311 C31 C3 . . 109.0(8) ?
F313 C31 C3 . . 107.1(8) ?
F321 C31 F322 . . 114(2) ?
F321 C31 F323 . . 105.4(16) ?
F322 C31 F323 . . 99(2) ?
F321 C31 C3 . . 115.3(10) ?
F322 C31 C3 . . 113.4(14) ?
F323 C31 C3 . . 107.9(9) ?

loop_
_geom_bond_atom_site_label_1
_geom_bond_atom_site_label_2
_geom_bond_site_symmetry_2
_geom_bond_distance
_geom_bond_publ_flag
Cu O1 . 1.967(3) y
Cu O2 . 1.981(3) y
Cu N1 . 2.391(4) y
Se C6 . 1.817(6) n
Se N1 . 1.867(4) n
N1 N2 . 1.268(6) n
N2 C7 . 1.380(6) n
C6 C7 . 1.345(7) n
C6 H6 . 0.97(8) ?
C7 C71 . 1.488(8) ?
C71 H71A . 0.96 ?
C71 H71B . 0.96 ?
C71 H71C . 0.96 ?
O1 C1 . 1.262(6) ?
O2 C3 . 1.252(6) ?
C1 C2 . 1.390(8) ?
C1 C11 . 1.524(8) ?
C11 F11 . 1.308(7) ?
C11 F13 . 1.318(8) ?
C11 F12 . 1.336(8) ?
C2 C3 . 1.389(8) ?
C2 H2 . 0.95(6) ?
C3 C31 . 1.565(8) ?
C31 F312 . 1.214(12) ?
C31 F311 . 1.273(12) ?
C31 F313 . 1.389(15) ?
C31 F321 . 1.204(17) ?
C31 F322 . 1.23(2) ?
C31 F323 . 1.418(17) ?

loop_
_geom_torsion_atom_site_label_1
_geom_torsion_atom_site_label_2
_geom_torsion_atom_site_label_3
_geom_torsion_atom_site_label_4
_geom_torsion_site_symmetry_1
_geom_torsion_site_symmetry_2
_geom_torsion_site_symmetry_3
_geom_torsion_site_symmetry_4
_geom_torsion
_geom_torsion_publ_flag
C6 Se N1 N2 . . . . 0.8(4) ?
C6 Se N1 Cu . . . . 164.0(3) ?
O1 Cu N1 N2 . . . . 109.9(4) ?
O1 Cu N1 N2 3_556 . . . -70.1(4) ?
O2 Cu N1 N2 3_556 . . . -162.1(4) ?
O2 Cu N1 N2 . . . . 17.9(4) ?
O1 Cu N1 Se . . . . -50.9(3) ?
O1 Cu N1 Se 3_556 . . . 129.1(3) ?
O2 Cu N1 Se 3_556 . . . 37.1(3) ?
O2 Cu N1 Se . . . . -142.9(3) ?
Se N1 N2 C7 . . . . -1.0(6) ?
Cu N1 N2 C7 . . . . -163.4(4) ?
N1 Se C6 C7 . . . . -0.5(5) ?
Se C6 C7 N2 . . . . 0.1(7) ?
Se C6 C7 C71 . . . . -178.2(6) ?
N1 N2 C7 C6 . . . . 0.6(8) ?
N1 N2 C7 C71 . . . . 179.1(6) ?
O2 Cu O1 C1 3_556 . . . -164.5(4) ?
O2 Cu O1 C1 . . . . 15.5(4) ?
N1 Cu O1 C1 3_556 . . . 107.0(4) ?
N1 Cu O1 C1 . . . . -73.0(4) ?
O1 Cu O2 C3 . . . . -16.9(4) ?
O1 Cu O2 C3 3_556 . . . 163.1(4) ?
N1 Cu O2 C3 3_556 . . . -109.8(4) ?
N1 Cu O2 C3 . . . . 70.2(4) ?
Cu O1 C1 C2 . . . . -8.6(8) ?
Cu O1 C1 C11 . . . . 171.1(4) ?
O1 C1 C11 F11 . . . . 171.4(6) ?
C2 C1 C11 F11 . . . . -8.8(10) ?
O1 C1 C11 F13 . . . . 47.5(8) ?
C2 C1 C11 F13 . . . . -132.7(6) ?
O1 C1 C11 F12 . . . . -69.6(7) ?
C2 C1 C11 F12 . . . . 110.2(7) ?
O1 C1 C2 C3 . . . . -3.2(11) ?
C11 C1 C2 C3 . . . . 177.1(6) ?
Cu O2 C3 C2 . . . . 11.9(8) ?
Cu O2 C3 C31 . . . . -168.1(4) ?
C1 C2 C3 O2 . . . . 1.3(10) ?
C1 C2 C3 C31 . . . . -178.8(6) ?
O2 C3 C31 F312 . . . . -145.3(18) ?
C2 C3 C31 F312 . . . . 34.8(19) ?
O2 C3 C31 F311 . . . . 80.6(17) ?
C2 C3 C31 F311 . . . . -99.4(16) ?
O2 C3 C31 F313 . . . . -29.0(14) ?
C2 C3 C31 F313 . . . . 151.0(13) ?
O2 C3 C31 F321 . . . . 24(3) ?
C2 C3 C31 F321 . . . . -156(3) ?
O2 C3 C31 F322 . . . . -110(3) ?
C2 C3 C31 F322 . . . . 71(3) ?
O2 C3 C31 F323 . . . . 142(2) ?
C2 C3 C31 F323 . . . . -38(3) ?
